data_4062659
loop_
_publ_author_name
'Bayler, Angela'
'Canty, Allan J.'
'Ryan, John H.'
'Skelton, Brian W.'
'White, Allan H.'

_publ_section_title
;
Arylation of palladium(II) and platinum(II) by diphenyliodonium
triflate to form metal(IV) species, and a structural analysis of
PtIMe2Ph(bpy) (bpy= 2,2'-bipyridine).
;
_journal_name_full Organometallics
_journal_paper_doi 10.1021/om040023c
_journal_year 2004
_chemical_formula_moiety 'C12 H9 I2, C F3 O3 S1'
_chemical_formula_sum 'C13 H9 F3 I2 O3 S'
_chemical_formula_weight 556.08
_space_group_IT_number 14
_symmetry_cell_setting monoclinic
_symmetry_space_group_name_Hall '-P 2yn'
_symmetry_space_group_name_H-M 'P 1 21/n 1'
_cell_angle_alpha 90.00000
_cell_angle_beta 95.671(2)
_cell_angle_gamma 90.00000
_cell_formula_units_Z 8
_cell_length_a 9.8845(8)
_cell_length_b 14.8976(10)
_cell_length_c 22.312(2)
_cell_measurement_temperature 150(2)
_cell_volume 3269.5(5)
_exptl_crystal_density_diffrn 2.259
_cod_original_sg_symbol_Hall -p_2yn
_cod_original_sg_symbol_H-M 'P 21/n'
_cod_original_formula_sum 'C13 H9 F3 I2 O3 S1'
_cod_database_code 4062659

loop_
_symmetry_equiv_pos_as_xyz
+x,+y,+z
1/2-x,1/2+y,1/2-z
-x,-y,-z
1/2+x,1/2-y,1/2+z

loop_
_atom_site_label
_atom_site_fract_x
_atom_site_fract_y
_atom_site_fract_z
_atom_site_U_iso_or_equiv
_atom_site_adp_type
_atom_site_calc_flag
_atom_site_calc_attached_atom
_atom_site_occupancy
_atom_site_disorder_assembly
_atom_site_disorder_group
C11 .8583(4) .3196(3) .06005(16) .0200(15) Uani ? ? 1.00000 ? ?
I11 .85628(3) .461185(17) .063027(11) .02389(12) Uani ? ? 1.00000 ? ?
C12 .7452(4) .2740(3) .07749(19) .0226(16) Uani ? ? 1.00000 ? ?
C13 .7508(4) .1810(3) .08221(18) .0219(16) Uani ? ? 1.00000 ? ?
C14 .8678(4) .1363(3) .06826(17) .0187(15) Uani ? ? 1.00000 ? ?
I14 .87738(3) -.003876(16) .076539(12) .02199(11) Uani ? ? 1.00000 ? ?
C15 .9773(4) .1825(3) .04928(18) .0219(16) Uani ? ? 1.00000 ? ?
C16 .9753(4) .2760(3) .04640(17) .0215(16) Uani ? ? 1.00000 ? ?
C11' .8808(4) .4583(2) .15756(17) .0220(16) Uani ? ? 1.00000 ? ?
C12' .7650(5) .4665(3) .1874(2) .030(2) Uani ? ? 1.00000 ? ?
C13' .7810(7) .4559(4) .2492(2) .043(3) Uani ? ? 1.00000 ? ?
C14' .9086(8) .4405(5) .2785(3) .054(3) Uani ? ? 1.00000 ? ?
C15' 1.0203(7) .4320(5) .2478(3) .054(3) Uani ? ? 1.00000 ? ?
C16' 1.0094(5) .4415(3) .1860(2) .035(2) Uani ? ? 1.00000 ? ?
C21 .5902(4) .2280(2) -.06681(16) .0176(14) Uani ? ? 1.00000 ? ?
I21 .55948(2) .367978(15) -.067523(10) .01794(10) Uani ? ? 1.00000 ? ?
C22 .7153(4) .1967(3) -.08044(19) .0219(16) Uani ? ? 1.00000 ? ?
C23 .7332(4) .1051(3) -.0862(2) .0228(16) Uani ? ? 1.00000 ? ?
C24 .6275(4) .0470(2) -.07689(16) .0173(14) Uani ? ? 1.00000 ? ?
I24 .64774(3) -.090900(17) -.088742(12) .02349(12) Uani ? ? 1.00000 ? ?
C25 .5052(4) .0798(2) -.06105(17) .0187(14) Uani ? ? 1.00000 ? ?
C26 .4838(4) .1724(3) -.05638(17) .0193(15) Uani ? ? 1.00000 ? ?
C21' .5704(4) .3733(2) -.16116(16) .0188(14) Uani ? ? 1.00000 ? ?
C22' .6937(4) .3912(3) -.18283(19) .0247(17) Uani ? ? 1.00000 ? ?
C23' .6991(4) .3875(3) -.2445(2) .030(2) Uani ? ? 1.00000 ? ?
C24' .5842(5) .3656(4) -.2826(2) .036(2) Uani ? ? 1.00000 ? ?
C25' .4635(5) .3482(4) -.2595(2) .039(2) Uani ? ? 1.00000 ? ?
C26' .4544(4) .3519(4) -.19736(19) .031(2) Uani ? ? 1.00000 ? ?
F11 1.0550(4) .7822(2) .19143(16) .0507(18) Uani ? ? 1.00000 ? ?
F12 .9626(4) .6595(2) .21722(13) .0438(16) Uani ? ? 1.00000 ? ?
F13 .8407(4) .7778(3) .20252(16) .051(2) Uani ? ? 1.00000 ? ?
C1 .9432(5) .7326(3) .1830(2) .029(2) Uani ? ? 1.00000 ? ?
S1 .90619(10) .70350(6) .10335(4) .0207(4) Uani ? ? 1.00000 ? ?
O11 .7845(3) .6484(2) .10219(15) .0311(15) Uani ? ? 1.00000 ? ?
O12 .8878(4) .7890(2) .07460(17) .0362(17) Uani ? ? 1.00000 ? ?
O13 1.0251(3) .6533(2) .08984(15) .0300(14) Uani ? ? 1.00000 ? ?
C2 .6176(5) .6563(3) -.15748(19) .0267(18) Uani ? ? 1.00000 ? ?
F21 .7228(4) .7094(2) -.16621(16) .0479(18) Uani ? ? 1.00000 ? ?
F22 .6173(4) .5896(2) -.19668(13) .0495(18) Uani ? ? 1.00000 ? ?
F23 .5053(3) .7044(2) -.16956(13) .0408(15) Uani ? ? 1.00000 ? ?
S2 .63132(10) .61521(6) -.07994(4) .0196(4) Uani ? ? 1.00000 ? ?
O21 .5131(3) .5577(2) -.07924(15) .0265(14) Uani ? ? 1.00000 ? ?
O22 .6229(5) .6961(2) -.04524(16) .0409(18) Uani ? ? 1.00000 ? ?
O23 .7590(3) .5678(2) -.07285(15) .0298(15) Uani ? ? 1.00000 ? ?
H12 .66647 .30644 .08643 .02600 Uiso ? ? 1.00000 ? ?
H13 .67496 .14879 .09494 .02800 Uiso ? ? 1.00000 ? ?
H15 1.05493 .15023 .03859 .02600 Uiso ? ? 1.00000 ? ?
H16 1.05228 .30875 .03504 .02800 Uiso ? ? 1.00000 ? ?
H12' .67810 .47902 .16577 .03700 Uiso ? ? 1.00000 ? ?
H13' .70320 .46129 .27173 .05300 Uiso ? ? 1.00000 ? ?
H14' .91621 .43524 .32185 .06600 Uiso ? ? 1.00000 ? ?
H15' 1.10808 .42008 .26922 .06700 Uiso ? ? 1.00000 ? ?
H16' 1.08724 .43648 .16300 .04300 Uiso ? ? 1.00000 ? ?
H22 .78791 .23767 -.08620 .02700 Uiso ? ? 1.00000 ? ?
H23 .81813 .08134 -.09696 .02800 Uiso ? ? 1.00000 ? ?
H25 .43495 .03935 -.05284 .02400 Uiso ? ? 1.00000 ? ?
H26 .39816 .19621 -.04613 .02300 Uiso ? ? 1.00000 ? ?
H22' .77322 .40531 -.15594 .02900 Uiso ? ? 1.00000 ? ?
H23' .78261 .40014 -.26145 .03800 Uiso ? ? 1.00000 ? ?
H24' .58985 .36310 -.32530 .04400 Uiso ? ? 1.00000 ? ?
H25' .38389 .33384 -.28591 .04800 Uiso ? ? 1.00000 ? ?
H26' .37029 .34078 -.18072 .03800 Uiso ? ? 1.00000 ? ?

loop_
_atom_site_aniso_label
_atom_site_aniso_U_11
_atom_site_aniso_U_22
_atom_site_aniso_U_33
_atom_site_aniso_U_12
_atom_site_aniso_U_13
_atom_site_aniso_U_23
C11 .0244(17) .0191(15) .0168(15) -.0019(13) .0032(13) -.0010(12)
I11 .03598(14) .01875(11) .01675(11) -.00161(9) .00167(9) .00042(8)
C12 .0213(16) .0221(17) .0248(18) .0035(13) .0049(14) -.0011(14)
C13 .0175(15) .0237(17) .0251(18) -.0004(13) .0055(13) .0000(14)
C14 .0166(15) .0209(16) .0184(15) .0005(12) .0009(12) .0002(12)
I14 .02029(11) .01886(11) .02683(13) .00013(8) .00235(9) -.00034(9)
C15 .0186(15) .0247(17) .0227(17) .0012(13) .0044(13) -.0048(14)
C16 .0223(16) .0243(17) .0189(16) -.0052(13) .0062(13) -.0011(13)
C11' .0309(19) .0179(15) .0165(15) -.0041(14) -.0011(14) -.0003(12)
C12' .034(2) .033(2) .024(2) -.0038(17) .0050(16) -.0024(16)
C13' .062(4) .048(3) .021(2) -.014(3) .016(2) -.003(2)
C14' .079(5) .057(4) .024(2) -.025(3) -.007(3) .005(2)
C15' .051(3) .070(4) .035(3) -.009(3) -.021(3) .009(3)
C16' .028(2) .039(2) .036(2) .0003(18) -.0055(18) .001(2)
C21 .0197(15) .0171(14) .0160(15) .0030(12) .0015(12) .0021(11)
I21 .02319(11) .01640(10) .01443(10) .00072(8) .00294(8) .00073(7)
C22 .0159(15) .0228(17) .0277(18) -.0021(13) .0044(13) -.0026(14)
C23 .0177(16) .0229(17) .0287(19) .0019(13) .0062(14) .0053(14)
C24 .0177(15) .0166(14) .0180(15) .0044(11) .0033(12) -.0035(12)
I24 .02484(12) .01806(11) .02845(13) .00193(8) .00710(10) -.00435(9)
C25 .0199(15) .0164(14) .0205(16) -.0049(12) .0061(12) -.0013(12)
C26 .0172(15) .0223(16) .0188(16) .0007(12) .0046(12) -.0015(13)
C21' .0202(15) .0211(16) .0154(14) .0037(12) .0033(12) .0025(12)
C22' .0206(17) .033(2) .0207(17) .0010(14) .0034(13) .0019(15)
C23' .025(2) .042(2) .025(2) .0035(17) .0095(16) .0040(18)
C24' .036(2) .056(3) .0167(18) .010(2) .0037(16) -.0009(19)
C25' .030(2) .065(3) .020(2) .000(2) -.0031(17) -.001(2)
C26' .0246(19) .051(3) .0167(17) -.0029(18) .0038(14) -.0029(17)
F11 .0467(18) .059(2) .0464(19) -.0288(16) .0031(15) -.0199(16)
F12 .060(2) .0460(17) .0242(13) -.0025(15) -.0007(13) .0037(13)
F13 .052(2) .061(2) .0418(18) .0139(16) .0158(15) -.0192(16)
C1 .030(2) .029(2) .029(2) -.0047(16) .0053(16) -.0065(16)
S1 .0222(4) .0178(4) .0226(4) -.0027(3) .0050(3) .0002(3)
O11 .0259(14) .0389(17) .0282(15) -.0128(13) .0011(12) .0010(13)
O12 .057(2) .0153(13) .0380(18) .0061(14) .0138(16) .0091(12)
O13 .0299(15) .0322(15) .0286(15) .0054(12) .0064(12) -.0022(13)
C2 .036(2) .0231(17) .0215(17) .0034(16) .0079(16) .0040(14)
F21 .0497(19) .0426(17) .055(2) -.0069(14) .0212(16) .0209(15)
F22 .097(3) .0323(15) .0205(13) .0102(17) .0129(16) -.0034(11)
F23 .0499(18) .0440(16) .0288(14) .0138(14) .0049(13) .0135(12)
S2 .0236(4) .0171(4) .0188(4) .0009(3) .0052(3) .0001(3)
O21 .0230(13) .0250(14) .0320(16) .0007(11) .0045(11) .0081(12)
O22 .073(3) .0215(14) .0279(16) .0058(16) .0046(17) -.0064(12)
O23 .0251(14) .0309(15) .0336(16) .0035(12) .0031(12) .0053(13)

loop_
_geom_bond_atom_site_label_1
_geom_bond_atom_site_label_2
_geom_bond_site_symmetry_1
_geom_bond_site_symmetry_2
_geom_bond_distance
_geom_bond_publ_flag
C11 I11 . . 2.110(4) ?
C11 C12 . . 1.396(6) ?
C11 C16 . . 1.387(6) ?
I11 C11' . . 2.100(4) ?
C12 C13 . . 1.390(6) ?
C12 H12 . . .954 ?
C13 C14 . . 1.397(5) ?
C13 H13 . . .956 ?
C14 I14 . . 2.097(4) ?
C14 C15 . . 1.384(5) ?
C15 C16 . . 1.393(6) ?
C15 H15 . . .956 ?
C16 H16 . . .959 ?
C11' C12' . . 1.385(7) ?
C11' C16' . . 1.386(6) ?
C12' C13' . . 1.382(7) ?
C12' H12' . . .960 ?
C13' C14' . . 1.381(9) ?
C13' H13' . . .963 ?
C14' C15' . . 1.361(10) ?
C14' H14' . . .967 ?
C15' C16' . . 1.379(8) ?
C15' H15' . . .964 ?
C16' H16' . . .969 ?
C21 I21 . . 2.107(4) ?
C21 C22 . . 1.383(5) ?
C21 C26 . . 1.376(5) ?
I21 C21' . . 2.104(4) ?
C22 C23 . . 1.384(6) ?
C22 H22 . . .961 ?
C23 C24 . . 1.388(5) ?
C23 H23 . . .962 ?
C24 I24 . . 2.084(4) ?
C24 C25 . . 1.382(5) ?
C25 C26 . . 1.401(5) ?
C25 H25 . . .951 ?
C26 H26 . . .966 ?
C21' C22' . . 1.381(6) ?
C21' C26' . . 1.373(6) ?
C22' C23' . . 1.384(6) ?
C22' H22' . . .964 ?
C23' C24' . . 1.389(6) ?
C23' H23' . . .960 ?
C24' C25' . . 1.370(7) ?
C24' H24' . . .961 ?
C25' C26' . . 1.399(6) ?
C25' H25' . . .960 ?
C26' H26' . . .958 ?
F11 C1 . . 1.328(6) ?
F12 C1 . . 1.332(6) ?
F13 C1 . . 1.326(6) ?
C1 S1 . . 1.831(5) ?
S1 O11 . . 1.455(3) ?
S1 O12 . . 1.429(3) ?
S1 O13 . . 1.450(4) ?
C2 F21 . . 1.336(6) ?
C2 F22 . . 1.324(5) ?
C2 F23 . . 1.327(6) ?
C2 S2 . . 1.828(4) ?
S2 O21 . . 1.450(3) ?
S2 O22 . . 1.439(4) ?
S2 O23 . . 1.441(3) ?

loop_
_cod_related_entry_id
_cod_related_entry_database
_cod_related_entry_code
1 ChemSpider 8251922
